data_8100983
loop_
_publ_author_name
'Curda, Jan'
'Peters, Eva Maria'
'Klein, Wilhelm'
'Jansen, Martin'

_publ_section_title
;
Crystal structure of silver chloride chromate (VI), Ag~3~ClCrO~4~
;
_journal_issue 2
_journal_name_full 'Zeitschrift f\"ur Kristallographie - New Crystal Structures'
_journal_page_first 180
_journal_page_last 180
_journal_volume 216
_journal_year 2001
_chemical_formula_structural 'Ag3 Cl Cr O4'
_chemical_formula_sum 'Ag3 Cl Cr O4'
_chemical_formula_weight 475.06
_space_group_IT_number 129
_symmetry_cell_setting tetragonal
_symmetry_space_group_name_Hall 'P 4ab 2ab -1ab'
_symmetry_space_group_name_H-M 'P 4/n m m :1'
_cell_angle_alpha 90.00
_cell_angle_beta 90.00
_cell_angle_gamma 90.00
_cell_formula_units_Z 2
_cell_length_a 7.3889(5)
_cell_length_b 7.3889(5)
_cell_length_c 5.3065(3)
_cell_measurement_temperature 293(2)
_cell_volume 289.71(3)
_diffrn_ambient_temperature 293(2)
_exptl_crystal_density_diffrn 5.446
_cod_original_sg_symbol_H-M 'P 4/n m m'
_cod_database_code 8100983

loop_
_symmetry_equiv_pos_as_xyz
'x, y, z'
'-x, -y, z'
'x+1/2, y+1/2, -z'
'-x+1/2, -y+1/2, -z'
'-x, y, z'
'x, -y, z'
'-x+1/2, y+1/2, -z'
'x+1/2, -y+1/2, -z'
'-y, x, -z'
'y, -x, -z'
'-y+1/2, x+1/2, z'
'y+1/2, -x+1/2, z'
'y, x, -z'
'-y, -x, -z'
'y+1/2, x+1/2, z'
'-y+1/2, -x+1/2, z'

loop_
_atom_site_label
_atom_site_type_symbol
_atom_site_fract_x
_atom_site_fract_y
_atom_site_fract_z
_atom_site_U_iso_or_equiv
_atom_site_adp_type
_atom_site_occupancy
_atom_site_symmetry_multiplicity
_atom_site_calc_flag
_atom_site_refinement_flags
_atom_site_disorder_assembly
_atom_site_disorder_group
Ag1 Ag 0.0000 0.5000 0.10101(11) 0.0284(3) Uani 1 2 d S . .
Ag2 Ag 0.2500 0.2500 0.5000 0.0454(3) Uani 1 4 d S . .
Cr1 Cr 0.0000 0.0000 0.0000 0.0198(3) Uani 1 2 d S . .
O1 O 0.0000 0.1793(5) 0.1849(8) 0.0428(9) Uani 1 8 d S . .
Cl1 Cl 0.0000 0.5000 0.6267(3) 0.0317(4) Uani 1 2 d S . .

loop_
_atom_site_aniso_label
_atom_site_aniso_U_11
_atom_site_aniso_U_22
_atom_site_aniso_U_33
_atom_site_aniso_U_23
_atom_site_aniso_U_13
_atom_site_aniso_U_12
Ag1 0.0310(3) 0.0310(3) 0.0232(3) 0.000 0.000 0.000
Ag2 0.0438(3) 0.0438(3) 0.0486(4) 0.00495(14) -0.00495(14) 0.0181(2)
Cr1 0.0174(3) 0.0174(3) 0.0246(6) 0.000 0.000 0.000
O1 0.063(2) 0.0225(13) 0.0425(18) -0.0063(14) 0.000 0.000
Cl1 0.0375(6) 0.0375(6) 0.0200(7) 0.000 0.000 0.000

loop_
_geom_bond_atom_site_label_1
_geom_bond_atom_site_label_2
_geom_bond_distance
_geom_bond_site_symmetry_2
_geom_bond_publ_flag
Ag1 O1 2.411(4) 11 ?
Ag1 O1 2.411(4) 2_565 ?
Ag1 O1 2.411(4) . ?
Ag1 O1 2.411(4) 12_455 ?
Ag1 Cl1 2.5172(19) 1_554 ?
Ag1 Cl1 2.7893(19) . ?
Ag1 Ag2 3.3626(4) 6_565 ?
Ag1 Ag2 3.3626(4) 2_565 ?
Ag1 Ag2 3.3626(4) . ?
Ag1 Ag2 3.3626(4) 5 ?
Ag2 O1 2.546(3) . ?
Ag2 O1 2.546(3) 4_556 ?
Ag2 O1 2.546(3) 11 ?
Ag2 O1 2.546(3) 10_556 ?
Ag2 Cl1 2.6974(5) 3_546 ?
Ag2 Cl1 2.6974(5) . ?
Ag2 Ag1 3.3626(4) 3_546 ?
Cr1 O1 1.648(4) 9 ?
Cr1 O1 1.648(4) . ?
Cr1 O1 1.648(4) 10 ?
Cr1 O1 1.648(4) 2 ?
O1 Ag2 2.546(3) 5 ?
Cl1 Ag1 2.5172(19) 1_556 ?
Cl1 Ag2 2.6974(5) 5 ?
Cl1 Ag2 2.6974(5) 6_565 ?
Cl1 Ag2 2.6974(5) 2_565 ?
